data_8105006
loop_
_publ_author_name
'Gong, Xiao F.'
'Song, Tao'
'Ning, Li F.'
'Chen, Xiao F.'
'Xu, Juan'
'Li, Peng'
'Gou, Ying Z.'
'Wang, Hui P.'

_publ_section_title
;
 The co-crystal structure of (17b)-estra-1,3,5(10)-triene-3,17diol --
 acetamide (1/1), a Z&#x2032; = 4 structure, C20H29NO3
;
_journal_issue 1
_journal_name_full 'Zeitschrift f\"ur Kristallographie - New Crystal Structures'
_journal_page_first 31
_journal_page_last 34
_journal_paper_doi 10.1515/ncrs-2019-0451
_journal_volume 235
_journal_year 2019
_chemical_absolute_configuration unk
_chemical_formula_moiety 'C18 H24 O2, C2 H5 N O'
_chemical_formula_sum 'C20 H29 N O3'
_chemical_formula_weight 331.44
_space_group_crystal_system monoclinic
_space_group_IT_number 4
_space_group_name_Hall 'P 2yb'
_space_group_name_H-M_alt 'P 1 21 1'
_atom_sites_solution_hydrogens mixed
_atom_sites_solution_primary direct
_cell_angle_alpha 90
_cell_angle_beta 108.27(3)
_cell_angle_gamma 90
_cell_formula_units_Z 8
_cell_length_a 16.167(3)
_cell_length_b 9.3424(19)
_cell_length_c 25.656(5)
_cell_measurement_reflns_used 11833
_cell_measurement_temperature 153(2)
_cell_measurement_theta_max 27.4855
_cell_measurement_theta_min 1.3264
_cell_volume 3679.7(14)
_computing_molecular_graphics 'Olex2 (Dolomanov et al., 2009)'
_computing_publication_material 'Olex2 (Dolomanov et al., 2009)'
_computing_structure_refinement 'ShelXL (Sheldrick, 2015)'
_computing_structure_solution 'ShelXS (Sheldrick, 2008)'
_diffrn_ambient_temperature 153.15
_diffrn_measured_fraction_theta_full 0.996
_diffrn_measured_fraction_theta_max 0.995
_diffrn_measurement_device_type 'multiwire proportional'
_diffrn_measurement_method 'phi and omega scans'
_diffrn_radiation_monochromator graphite
_diffrn_radiation_type MoK\a
_diffrn_radiation_wavelength 0.71073
_diffrn_reflns_av_R_equivalents 0.0531
_diffrn_reflns_av_unetI/netI 0.0842
_diffrn_reflns_Laue_measured_fraction_full 0.996
_diffrn_reflns_Laue_measured_fraction_max 0.995
_diffrn_reflns_limit_h_max 20
_diffrn_reflns_limit_h_min -20
_diffrn_reflns_limit_k_max 12
_diffrn_reflns_limit_k_min -10
_diffrn_reflns_limit_l_max 27
_diffrn_reflns_limit_l_min -33
_diffrn_reflns_number 25351
_diffrn_reflns_point_group_measured_fraction_full 0.956
_diffrn_reflns_point_group_measured_fraction_max 0.938
_diffrn_reflns_theta_full 25.242
_diffrn_reflns_theta_max 27.481
_diffrn_reflns_theta_min 0.836
_exptl_absorpt_coefficient_mu 0.079
_exptl_absorpt_correction_T_max 1.0000
_exptl_absorpt_correction_T_min 0.8456
_exptl_absorpt_correction_type multi-scan
_exptl_absorpt_process_details 'CrystalClear (Rigaku Inc., 2008)'
_exptl_crystal_colour colorless
_exptl_crystal_density_diffrn 1.197
_exptl_crystal_description block
_exptl_crystal_F_000 1440
_exptl_crystal_size_max 0.23
_exptl_crystal_size_mid 0.21
_exptl_crystal_size_min 0.2
_refine_diff_density_max 0.325
_refine_diff_density_min -0.466
_refine_diff_density_rms 0.072
_refine_ls_abs_structure_details
;
 Flack x determined using 3845 quotients [(I+)-(I-)]/[(I+)+(I-)]
 (Parsons, Flack and Wagner, Acta Cryst. B69 (2013) 249-259).
;
_refine_ls_abs_structure_Flack -0.4(7)
_refine_ls_extinction_coef .
_refine_ls_extinction_method none
_refine_ls_goodness_of_fit_ref 1.067
_refine_ls_hydrogen_treatment constr
_refine_ls_matrix_type full
_refine_ls_number_parameters 873
_refine_ls_number_reflns 15800
_refine_ls_number_restraints 1
_refine_ls_restrained_S_all 1.067
_refine_ls_R_factor_all 0.1104
_refine_ls_R_factor_gt 0.1030
_refine_ls_shift/su_max 0.001
_refine_ls_shift/su_mean 0.000
_refine_ls_structure_factor_coef Fsqd
_refine_ls_weighting_details 'w=1/[\s^2^(Fo^2^)+(0.0451P)^2^+9.8105P] where P=(Fo^2^+2Fc^2^)/3'
_refine_ls_weighting_scheme calc
_refine_ls_wR_factor_gt 0.2240
_refine_ls_wR_factor_ref 0.2296
_reflns_Friedel_coverage 0.775
_reflns_Friedel_fraction_full 0.911
_reflns_Friedel_fraction_max 0.873
_reflns_number_gt 14183
_reflns_number_total 15800
_reflns_threshold_expression 'I > 2\s(I)'
_cod_data_source_file suppl_ncrs-2019-0451_suppl.cif
_cod_data_source_block bww19096
_cod_original_cell_volume 3679.8(14)
_cod_database_code 8105006
_shelx_space_group_comment
;
The symmetry employed for this shelxl refinement is uniquely defined
by the following loop, which should always be used as a source of
symmetry information in preference to the above space-group names.
They are only intended as comments.
;
_shelx_estimated_absorpt_t_max 0.984
_shelx_estimated_absorpt_t_min 0.982
_olex2_refinement_description
;
1. Fixed Uiso
 At 1.2 times of:
  All C(H) groups, All C(H,H) groups, All N(H,H) groups, All O(H) groups
 At 1.5 times of:
  All C(H,H,H) groups
2.a Riding coordinates:
 O1(H1), O2(H2), O3(H3A), O4(H4), O5(H5), O6(H6A), O7(H7), O8(H8), N1(H1A,H1B),
  N4(H4A,H4B), N3(H3B,H3C), N2(H2B,H2C)
2.b Ternary CH refined with riding coordinates:
 C9(H9), C10(H10), C14(H14), C17(H17), C27(H27), C28(H28), C32(H32), C35(H35),
 C45(H45), C46(H46), C50(H50), C53(H53), C63(H63), C64(H64), C68(H68), C71(H71)
2.c Secondary CH2 refined with riding coordinates:
 C7(H7A,H7B), C8(H8A,H8B), C11(H11A,H11B), C12(H12A,H12B), C15(H15A,H15B),
 C16(H16A,H16B), C25(H25A,H25B), C26(H26A,H26B), C29(H29A,H29B), C30(H30A,H30B),
  C33(H33A,H33B), C34(H34A,H34B), C43(H43A,H43B), C44(H44A,H44B), C47(H47A,
 H47B), C48(H48A,H48B), C51(H51A,H51B), C52(H52A,H52B), C61(H61A,H61B),
 C62(H62A,H62B), C65(H65A,H65B), C66(H66A,H66B), C69(H69A,H69B), C70(H70A,H70B)
2.d Aromatic/amide H refined with riding coordinates:
 C2(H2A), C3(H3), C6(H6), C19(H19), C21(H21), C22(H22), C37(H37), C39(H39),
 C40(H40), C56(H56), C57(H57), C60(H60)
2.e Idealised Me refined as rotating group:
 C18(H18A,H18B,H18C), C36(H36A,H36B,H36C), C54(H54A,H54B,H54C), C72(H72A,H72B,
 H72C), C74(H74A,H74B,H74C), C80(H80A,H80B,H80C), C78(H78A,H78B,H78C), C76(H76A,
 H76B,H76C)
;

loop_
_space_group_symop_operation_xyz
'x, y, z'
'-x, y+1/2, -z'

loop_
_atom_site_label
_atom_site_type_symbol
_atom_site_fract_x
_atom_site_fract_y
_atom_site_fract_z
_atom_site_U_iso_or_equiv
_atom_site_adp_type
_atom_site_occupancy
_atom_site_site_symmetry_order
_atom_site_calc_flag
_atom_site_refinement_flags_posn
_atom_site_refinement_flags_adp
_atom_site_refinement_flags_occupancy
_atom_site_disorder_assembly
_atom_site_disorder_group
O1 O 0.2004(3) 0.2885(6) 0.47978(19) 0.0341(11) Uani 1 1 d . . . . .
H1 H 0.247797 0.276940 0.504946 0.041 Uiso 1 1 d R . . . .
O2 O 0.2121(3) 0.3848(6) 0.05552(19) 0.0355(11) Uani 1 1 d . . . . .
H2 H 0.158455 0.367021 0.045816 0.043 Uiso 1 1 d R . . . .
C1 C 0.2101(4) 0.2777(8) 0.4289(3) 0.0299(14) Uani 1 1 d . . . . .
C2 C 0.1391(4) 0.2352(8) 0.3853(3) 0.0295(14) Uani 1 1 d . . . . .
H2A H 0.085351 0.210606 0.390706 0.035 Uiso 1 1 calc R . . . .
C3 C 0.1487(4) 0.2297(7) 0.3334(3) 0.0292(14) Uani 1 1 d . . . . .
H3 H 0.099546 0.202838 0.303430 0.035 Uiso 1 1 calc R . . . .
C4 C 0.2257(4) 0.2609(7) 0.3226(3) 0.0259(13) Uani 1 1 d . . . . .
C5 C 0.2968(4) 0.3015(8) 0.3672(3) 0.0308(15) Uani 1 1 d . . . . .
C6 C 0.2889(4) 0.3111(8) 0.4196(3) 0.0309(15) Uani 1 1 d . . . . .
H6 H 0.337521 0.340533 0.449470 0.037 Uiso 1 1 calc R . . . .
C7 C 0.3841(4) 0.3424(11) 0.3609(3) 0.043(2) Uani 1 1 d . . . . .
H7A H 0.392408 0.447065 0.365958 0.052 Uiso 1 1 calc R . . . .
H7B H 0.431197 0.294680 0.390102 0.052 Uiso 1 1 calc R . . . .
C8 C 0.3916(4) 0.3009(11) 0.3053(3) 0.046(2) Uani 1 1 d . . . . .
H8A H 0.442325 0.350083 0.299635 0.055 Uiso 1 1 calc R . . . .
H8B H 0.401177 0.196444 0.304375 0.055 Uiso 1 1 calc R . . . .
C9 C 0.3102(4) 0.3414(8) 0.2600(3) 0.0300(14) Uani 1 1 d . . . . .
H9 H 0.297669 0.444633 0.264589 0.036 Uiso 1 1 calc R . . . .
C10 C 0.2325(4) 0.2522(7) 0.2649(3) 0.0254(13) Uani 1 1 d . . . . .
H10 H 0.245652 0.150106 0.258913 0.030 Uiso 1 1 calc R . . . .
C11 C 0.1481(4) 0.2900(9) 0.2193(3) 0.0342(16) Uani 1 1 d . . . . .
H11A H 0.100849 0.226227 0.222246 0.041 Uiso 1 1 calc R . . . .
H11B H 0.131435 0.389646 0.224648 0.041 Uiso 1 1 calc R . . . .
C12 C 0.1568(4) 0.2757(9) 0.1620(3) 0.0343(16) Uani 1 1 d . . . . .
H12A H 0.102394 0.308644 0.134401 0.041 Uiso 1 1 calc R . . . .
H12B H 0.165511 0.173754 0.154560 0.041 Uiso 1 1 calc R . . . .
C13 C 0.2343(4) 0.3647(8) 0.1565(3) 0.0307(15) Uani 1 1 d . . . . .
C14 C 0.3165(4) 0.3211(8) 0.2028(3) 0.0304(15) Uani 1 1 d . . . . .
H14 H 0.323125 0.215776 0.198429 0.036 Uiso 1 1 calc R . . . .
C15 C 0.3895(5) 0.3916(12) 0.1857(3) 0.052(2) Uani 1 1 d . . . . .
H15A H 0.444685 0.337646 0.200325 0.062 Uiso 1 1 calc R . . . .
H15B H 0.399077 0.491491 0.199078 0.062 Uiso 1 1 calc R . . . .
C16 C 0.3563(5) 0.3869(11) 0.1215(3) 0.045(2) Uani 1 1 d . . . . .
H16A H 0.356145 0.483976 0.106029 0.054 Uiso 1 1 calc R . . . .
H16B H 0.393709 0.323918 0.107415 0.054 Uiso 1 1 calc R . . . .
C17 C 0.2640(4) 0.3274(8) 0.1066(3) 0.0323(15) Uani 1 1 d . . . . .
H17 H 0.266262 0.220942 0.103338 0.039 Uiso 1 1 calc R . . . .
C18 C 0.2148(6) 0.5230(8) 0.1569(3) 0.0417(18) Uani 1 1 d . . . . .
H18A H 0.161779 0.545112 0.126779 0.063 Uiso 1 1 calc GR . . . .
H18B H 0.263695 0.577944 0.152266 0.063 Uiso 1 1 calc GR . . . .
H18C H 0.206403 0.548596 0.191952 0.063 Uiso 1 1 calc GR . . . .
O3 O 0.7779(3) 0.4775(7) 0.9810(2) 0.0429(13) Uani 1 1 d . . . . .
H3A H 0.760639 0.483618 1.008574 0.052 Uiso 1 1 d R . . . .
O4 O 0.3485(3) 0.2593(6) 0.56120(19) 0.0369(12) Uani 1 1 d . . . . .
H4 H 0.389728 0.297327 0.552904 0.044 Uiso 1 1 d R . . . .
C19 C 0.6295(4) 0.4555(8) 0.9208(3) 0.0302(14) Uani 1 1 d . . . . .
H19 H 0.607169 0.473204 0.950306 0.036 Uiso 1 1 calc R . . . .
C20 C 0.7192(5) 0.4515(8) 0.9307(3) 0.0325(15) Uani 1 1 d . . . . .
C21 C 0.7505(4) 0.4218(8) 0.8877(3) 0.0309(14) Uani 1 1 d . . . . .
H21 H 0.811333 0.411373 0.894241 0.037 Uiso 1 1 calc R . . . .
C22 C 0.6929(4) 0.4070(8) 0.8348(3) 0.0310(14) Uani 1 1 d . . . . .
H22 H 0.715778 0.392072 0.805371 0.037 Uiso 1 1 calc R . . . .
C23 C 0.6036(4) 0.4134(7) 0.8237(3) 0.0267(13) Uani 1 1 d . . . . .
C24 C 0.5720(4) 0.4339(8) 0.8683(3) 0.0315(15) Uani 1 1 d . . . . .
C25 C 0.4756(4) 0.4260(12) 0.8621(3) 0.049(2) Uani 1 1 d . . . . .
H25A H 0.460909 0.505118 0.883356 0.059 Uiso 1 1 calc R . . . .
H25B H 0.463912 0.334821 0.878155 0.059 Uiso 1 1 calc R . . . .
C26 C 0.4166(5) 0.4354(10) 0.8029(3) 0.0409(19) Uani 1 1 d . . . . .
H26A H 0.409499 0.537307 0.791740 0.049 Uiso 1 1 calc R . . . .
H26B H 0.358347 0.397752 0.800722 0.049 Uiso 1 1 calc R . . . .
C27 C 0.4508(4) 0.3530(8) 0.7626(3) 0.0300(14) Uani 1 1 d . . . . .
H27 H 0.456377 0.249471 0.773079 0.036 Uiso 1 1 calc R . . . .
C28 C 0.5409(4) 0.4116(8) 0.7659(2) 0.0282(14) Uani 1 1 d . . . . .
H28 H 0.531003 0.514486 0.755035 0.034 Uiso 1 1 calc R . . . .
C29 C 0.5780(4) 0.3438(9) 0.7235(3) 0.0370(17) Uani 1 1 d . . . . .
H29A H 0.632302 0.394258 0.724570 0.044 Uiso 1 1 calc R . . . .
H29B H 0.592930 0.242648 0.733675 0.044 Uiso 1 1 calc R . . . .
C30 C 0.5145(4) 0.3498(10) 0.6651(3) 0.0392(17) Uani 1 1 d . . . . .
H30A H 0.508416 0.450190 0.652099 0.047 Uiso 1 1 calc R . . . .
H30B H 0.538350 0.293228 0.640482 0.047 Uiso 1 1 calc R . . . .
C31 C 0.4253(4) 0.2916(8) 0.6621(3) 0.0297(14) Uani 1 1 d . . . . .
C32 C 0.3915(4) 0.3672(8) 0.7044(2) 0.0284(14) Uani 1 1 d . . . . .
H32 H 0.389837 0.471585 0.695494 0.034 Uiso 1 1 calc R . . . .
C33 C 0.2959(5) 0.3188(12) 0.6891(3) 0.050(2) Uani 1 1 d . . . . .
H33A H 0.259831 0.391356 0.700022 0.060 Uiso 1 1 calc R . . . .
H33B H 0.290870 0.226462 0.706853 0.060 Uiso 1 1 calc R . . . .
C34 C 0.2684(5) 0.3029(12) 0.6256(3) 0.048(2) Uani 1 1 d . . . . .
H34A H 0.246704 0.205013 0.614293 0.058 Uiso 1 1 calc R . . . .
H34B H 0.222007 0.372378 0.607550 0.058 Uiso 1 1 calc R . . . .
C35 C 0.3505(5) 0.3330(8) 0.6103(3) 0.0319(15) Uani 1 1 d . . . . .
H35 H 0.353867 0.438163 0.603938 0.038 Uiso 1 1 calc R . . . .
C36 C 0.4308(6) 0.1282(9) 0.6689(3) 0.049(2) Uani 1 1 d . . . . .
H36A H 0.453255 0.086495 0.640942 0.073 Uiso 1 1 calc GR . . . .
H36B H 0.372712 0.089606 0.664612 0.073 Uiso 1 1 calc GR . . . .
H36C H 0.470075 0.104173 0.705486 0.073 Uiso 1 1 calc GR . . . .
O5 O 0.6986(3) 0.1714(6) 0.47119(19) 0.0350(11) Uani 1 1 d . . . . .
H5 H 0.747584 0.187256 0.494256 0.042 Uiso 1 1 d R . . . .
O6 O 0.7182(3) 0.5172(6) 0.06391(18) 0.0347(11) Uani 1 1 d . . . . .
H6A H 0.666405 0.514565 0.064137 0.042 Uiso 1 1 d R . . . .
C37 C 0.7879(4) 0.2135(8) 0.4127(3) 0.0309(15) Uani 1 1 d . . . . .
H37 H 0.839350 0.198001 0.442694 0.037 Uiso 1 1 calc R . . . .
C38 C 0.7086(5) 0.2078(8) 0.4212(3) 0.0298(14) Uani 1 1 d . . . . .
C39 C 0.6340(5) 0.2336(7) 0.3778(3) 0.0313(15) Uani 1 1 d . . . . .
H39 H 0.578714 0.232860 0.383495 0.038 Uiso 1 1 calc R . . . .
C40 C 0.6398(4) 0.2604(8) 0.3258(3) 0.0296(14) Uani 1 1 d . . . . .
H40 H 0.588089 0.276809 0.296143 0.036 Uiso 1 1 calc R . . . .
C41 C 0.7202(4) 0.2638(8) 0.3162(3) 0.0289(14) Uani 1 1 d . . . . .
C42 C 0.7946(4) 0.2417(8) 0.3607(3) 0.0319(15) Uani 1 1 d . . . . .
C43 C 0.8846(4) 0.2589(10) 0.3547(3) 0.0412(19) Uani 1 1 d . . . . .
H43A H 0.910392 0.349138 0.372838 0.049 Uiso 1 1 calc R . . . .
H43B H 0.921851 0.179293 0.374415 0.049 Uiso 1 1 calc R . . . .
C44 C 0.8872(4) 0.2611(9) 0.2963(3) 0.0344(16) Uani 1 1 d . . . . .
H44A H 0.883921 0.161826 0.282300 0.041 Uiso 1 1 calc R . . . .
H44B H 0.943187 0.302820 0.295650 0.041 Uiso 1 1 calc R . . . .
C45 C 0.8110(4) 0.3497(8) 0.2583(3) 0.0276(13) Uani 1 1 d . . . . .
H45 H 0.813745 0.449247 0.273039 0.033 Uiso 1 1 calc R . . . .
C46 C 0.7256(4) 0.2807(8) 0.2584(3) 0.0289(14) Uani 1 1 d . . . . .
H46 H 0.727007 0.181165 0.244373 0.035 Uiso 1 1 calc R . . . .
C47 C 0.6463(4) 0.3523(9) 0.2178(3) 0.0344(16) Uani 1 1 d . . . . .
H47A H 0.593335 0.297275 0.216518 0.041 Uiso 1 1 calc R . . . .
H47B H 0.639712 0.449969 0.231008 0.041 Uiso 1 1 calc R . . . .
C48 C 0.6536(4) 0.3619(8) 0.1602(3) 0.0326(15) Uani 1 1 d . . . . .
H48A H 0.651534 0.264289 0.144850 0.039 Uiso 1 1 calc R . . . .
H48B H 0.603280 0.416215 0.136439 0.039 Uiso 1 1 calc R . . . .
C49 C 0.7367(4) 0.4341(8) 0.1601(3) 0.0287(14) Uani 1 1 d . . . . .
C50 C 0.8144(4) 0.3562(8) 0.1997(2) 0.0275(13) Uani 1 1 d . . . . .
H50 H 0.809942 0.254782 0.186706 0.033 Uiso 1 1 calc R . . . .
C51 C 0.8937(5) 0.4187(11) 0.1875(3) 0.045(2) Uani 1 1 d . . . . .
H51A H 0.942002 0.348640 0.196026 0.053 Uiso 1 1 calc R . . . .
H51B H 0.914114 0.506826 0.209132 0.053 Uiso 1 1 calc R . . . .
C52 C 0.8605(5) 0.4526(10) 0.1250(3) 0.0398(18) Uani 1 1 d . . . . .
H52A H 0.871923 0.553759 0.118083 0.048 Uiso 1 1 calc R . . . .
H52B H 0.889226 0.390074 0.104693 0.048 Uiso 1 1 calc R . . . .
C53 C 0.7613(4) 0.4225(8) 0.1077(3) 0.0317(15) Uani 1 1 d . . . . .
H53 H 0.750858 0.321887 0.093893 0.038 Uiso 1 1 calc R . . . .
C54 C 0.7356(5) 0.5939(8) 0.1748(3) 0.0384(17) Uani 1 1 d . . . . .
H54A H 0.684709 0.640099 0.149015 0.058 Uiso 1 1 calc GR . . . .
H54B H 0.788830 0.639981 0.172566 0.058 Uiso 1 1 calc GR . . . .
H54C H 0.732573 0.603140 0.212223 0.058 Uiso 1 1 calc GR . . . .
O7 O 1.2745(3) 0.3947(6) 0.9704(2) 0.0408(13) Uani 1 1 d . . . . .
H7 H 1.256528 0.385117 0.997620 0.049 Uiso 1 1 d R . . . .
O8 O 0.8411(3) 0.1742(6) 0.55566(19) 0.0386(12) Uani 1 1 d . . . . .
H8 H 0.890716 0.181339 0.551931 0.046 Uiso 1 1 d R . . . .
C55 C 1.2115(4) 0.4006(8) 0.9200(3) 0.0304(14) Uani 1 1 d . . . . .
C56 C 1.2360(4) 0.4427(8) 0.8750(3) 0.0308(14) Uani 1 1 d . . . . .
H56 H 1.293792 0.474443 0.879960 0.037 Uiso 1 1 calc R . . . .
C57 C 1.1765(4) 0.4383(7) 0.8236(3) 0.0304(14) Uani 1 1 d . . . . .
H57 H 1.194707 0.464798 0.793128 0.037 Uiso 1 1 calc R . . . .
C58 C 1.0891(4) 0.3959(7) 0.8140(2) 0.0235(12) Uani 1 1 d . . . . .
C59 C 1.0649(4) 0.3608(8) 0.8605(3) 0.0291(14) Uani 1 1 d . . . . .
C60 C 1.1258(4) 0.3609(8) 0.9121(3) 0.0334(15) Uani 1 1 d . . . . .
H60 H 1.108554 0.333263 0.942782 0.040 Uiso 1 1 calc R . . . .
C61 C 0.9722(4) 0.3146(10) 0.8560(3) 0.0388(18) Uani 1 1 d . . . . .
H61A H 0.953631 0.364920 0.884440 0.047 Uiso 1 1 calc R . . . .
H61B H 0.971700 0.210567 0.863187 0.047 Uiso 1 1 calc R . . . .
C62 C 0.9072(4) 0.3474(9) 0.7992(3) 0.0360(17) Uani 1 1 d . . . . .
H62A H 0.851269 0.298098 0.795116 0.043 Uiso 1 1 calc R . . . .
H62B H 0.895916 0.451614 0.795429 0.043 Uiso 1 1 calc R . . . .
C63 C 0.9448(4) 0.2962(7) 0.7550(2) 0.0246(12) Uani 1 1 d . . . . .
H63 H 0.965124 0.195318 0.763498 0.029 Uiso 1 1 calc R . . . .
C64 C 1.0247(4) 0.3901(7) 0.7566(2) 0.0246(13) Uani 1 1 d . . . . .
H64 H 1.002515 0.489734 0.747053 0.029 Uiso 1 1 calc R . . . .
C65 C 1.0653(4) 0.3433(9) 0.7127(3) 0.0330(15) Uani 1 1 d . . . . .
H65A H 1.091815 0.247429 0.722135 0.040 Uiso 1 1 calc R . . . .
H65B H 1.112221 0.411144 0.712355 0.040 Uiso 1 1 calc R . . . .
C66 C 0.9976(5) 0.3380(9) 0.6551(3) 0.0366(16) Uani 1 1 d . . . . .
H66A H 0.977199 0.436390 0.643499 0.044 Uiso 1 1 calc R . . . .
H66B H 1.025542 0.300146 0.628691 0.044 Uiso 1 1 calc R . . . .
C67 C 0.9197(4) 0.2450(7) 0.6534(3) 0.0272(14) Uani 1 1 d . . . . .
C68 C 0.8805(4) 0.3001(7) 0.6969(3) 0.0267(13) Uani 1 1 d . . . . .
H68 H 0.865988 0.403201 0.688200 0.032 Uiso 1 1 calc R . . . .
C69 C 0.7930(4) 0.2209(9) 0.6847(3) 0.0361(17) Uani 1 1 d . . . . .
H69A H 0.750903 0.276983 0.697317 0.043 Uiso 1 1 calc R . . . .
H69B H 0.800881 0.125666 0.702545 0.043 Uiso 1 1 calc R . . . .
C70 C 0.7622(5) 0.2067(9) 0.6211(3) 0.0377(17) Uani 1 1 d . . . . .
H70A H 0.746688 0.106254 0.609973 0.045 Uiso 1 1 calc R . . . .
H70B H 0.710678 0.267988 0.604484 0.045 Uiso 1 1 calc R . . . .
C71 C 0.8401(4) 0.2561(8) 0.6029(3) 0.0294(14) Uani 1 1 d . . . . .
H71 H 0.831279 0.359115 0.591963 0.035 Uiso 1 1 calc R . . . .
C72 C 0.9461(5) 0.0846(8) 0.6619(3) 0.0346(15) Uani 1 1 d . . . . .
H72A H 0.969234 0.053258 0.632790 0.052 Uiso 1 1 calc GR . . . .
H72B H 0.894847 0.026943 0.660730 0.052 Uiso 1 1 calc GR . . . .
H72C H 0.990752 0.072342 0.697677 0.052 Uiso 1 1 calc GR . . . .
O9 O 0.0435(3) 0.3004(6) 0.0242(2) 0.0369(11) Uani 1 1 d . . . . .
N1 N 0.0432(4) 0.0679(8) 0.0020(3) 0.0436(16) Uani 1 1 d . . . . .
H1A H 0.096725 0.068973 0.004184 0.052 Uiso 1 1 d R . . . .
H1B H 0.013965 -0.009067 -0.006496 0.052 Uiso 1 1 d R . . . .
C73 C 0.0049(5) 0.1875(8) 0.0120(3) 0.0334(15) Uani 1 1 d . . . . .
C74 C -0.0904(5) 0.1770(9) 0.0066(4) 0.0444(19) Uani 1 1 d . . . . .
H74A H -0.096843 0.142974 0.041248 0.067 Uiso 1 1 calc GR . . . .
H74B H -0.118915 0.109664 -0.022856 0.067 Uiso 1 1 calc GR . . . .
H74C H -0.117503 0.271515 -0.002167 0.067 Uiso 1 1 calc GR . . . .
O10 O 0.4856(3) 0.3410(6) 0.5273(2) 0.0352(11) Uani 1 1 d . . . . .
N4 N 0.4615(4) 0.5761(7) 0.5091(3) 0.0399(15) Uani 1 1 d . . . . .
H4A H 0.410999 0.571523 0.515251 0.048 Uiso 1 1 d R . . . .
H4B H 0.479779 0.657953 0.499781 0.048 Uiso 1 1 d R . . . .
C79 C 0.5095(5) 0.4608(8) 0.5139(3) 0.0350(16) Uani 1 1 d . . . . .
C80 C 0.5940(5) 0.4735(10) 0.5019(4) 0.049(2) Uani 1 1 d . . . . .
H80A H 0.631564 0.542784 0.527132 0.073 Uiso 1 1 calc GR . . . .
H80B H 0.582868 0.505945 0.464017 0.073 Uiso 1 1 calc GR . . . .
H80C H 0.622871 0.379960 0.506750 0.073 Uiso 1 1 calc GR . . . .
O11 O 1.0115(4) 0.6508(6) 0.4721(2) 0.0407(13) Uani 1 1 d . . . . .
N3 N 1.0457(4) 0.4210(7) 0.4940(3) 0.0398(15) Uani 1 1 d . . . . .
H3B H 1.089058 0.436532 0.482757 0.048 Uiso 1 1 d R . . . .
H3C H 1.019888 0.340822 0.491337 0.048 Uiso 1 1 d R . . . .
C77 C 0.9933(4) 0.5320(7) 0.4870(3) 0.0294(14) Uani 1 1 d . . . . .
C78 C 0.9079(5) 0.5071(10) 0.4970(4) 0.048(2) Uani 1 1 d . . . . .
H78A H 0.895556 0.587222 0.518087 0.071 Uiso 1 1 calc GR . . . .
H78B H 0.910857 0.418038 0.517706 0.071 Uiso 1 1 calc GR . . . .
H78C H 0.861446 0.499696 0.461767 0.071 Uiso 1 1 calc GR . . . .
O12 O 0.5416(3) 0.5355(6) 0.0305(2) 0.0382(12) Uani 1 1 d . . . . .
N2 N 0.5531(4) 0.7649(7) 0.0074(3) 0.0367(14) Uani 1 1 d . . . . .
H2B H 0.529151 0.846545 -0.000195 0.044 Uiso 1 1 d R . . . .
H2C H 0.608081 0.766035 0.014465 0.044 Uiso 1 1 d R . . . .
C75 C 0.5075(4) 0.6524(8) 0.0125(3) 0.0309(14) Uani 1 1 d . . . . .
C76 C 0.4111(5) 0.6682(9) -0.0041(4) 0.0440(19) Uani 1 1 d . . . . .
H76A H 0.383563 0.590620 -0.029239 0.066 Uiso 1 1 calc GR . . . .
H76B H 0.394225 0.760533 -0.022451 0.066 Uiso 1 1 calc GR . . . .
H76C H 0.392040 0.663859 0.028594 0.066 Uiso 1 1 calc GR . . . .

loop_
_atom_site_aniso_label
_atom_site_aniso_U_11
_atom_site_aniso_U_22
_atom_site_aniso_U_33
_atom_site_aniso_U_23
_atom_site_aniso_U_13
_atom_site_aniso_U_12
O1 0.035(2) 0.046(3) 0.025(2) 0.004(2) 0.0133(19) 0.003(2)
O2 0.031(2) 0.046(3) 0.027(2) 0.004(2) 0.006(2) -0.002(2)
C1 0.027(3) 0.041(4) 0.023(3) 0.003(3) 0.010(2) 0.003(3)
C2 0.027(3) 0.035(4) 0.028(3) -0.003(3) 0.011(3) -0.007(3)
C3 0.029(3) 0.027(3) 0.025(3) -0.002(3) 0.000(3) -0.005(3)
C4 0.025(3) 0.024(3) 0.027(3) 0.000(3) 0.007(2) 0.005(3)
C5 0.021(3) 0.043(4) 0.030(3) 0.002(3) 0.010(3) 0.005(3)
C6 0.027(3) 0.039(4) 0.025(3) -0.004(3) 0.005(2) -0.007(3)
C7 0.026(3) 0.082(6) 0.022(3) -0.006(4) 0.008(3) -0.009(4)
C8 0.023(3) 0.087(7) 0.025(3) -0.004(4) 0.005(3) 0.007(4)
C9 0.021(3) 0.041(4) 0.025(3) -0.005(3) 0.003(2) 0.001(3)
C10 0.026(3) 0.021(3) 0.027(3) -0.005(2) 0.006(2) -0.004(2)
C11 0.028(3) 0.042(4) 0.033(4) 0.000(3) 0.011(3) -0.008(3)
C12 0.029(3) 0.042(4) 0.030(3) -0.008(3) 0.006(3) -0.008(3)
C13 0.027(3) 0.039(4) 0.025(3) -0.002(3) 0.007(3) -0.003(3)
C14 0.020(3) 0.046(4) 0.025(3) -0.003(3) 0.007(2) 0.003(3)
C15 0.025(3) 0.095(8) 0.036(4) 0.001(4) 0.012(3) -0.007(4)
C16 0.029(4) 0.080(6) 0.026(3) -0.004(4) 0.009(3) -0.012(4)
C17 0.026(3) 0.042(4) 0.027(3) -0.005(3) 0.006(3) 0.004(3)
C18 0.056(5) 0.031(4) 0.041(4) 0.000(3) 0.019(4) 0.003(4)
O3 0.032(3) 0.066(4) 0.030(3) -0.002(3) 0.009(2) 0.000(3)
O4 0.039(3) 0.045(3) 0.029(2) -0.005(2) 0.012(2) -0.007(2)
C19 0.027(3) 0.038(4) 0.029(3) 0.000(3) 0.013(3) 0.002(3)
C20 0.032(3) 0.040(4) 0.026(3) 0.000(3) 0.009(3) -0.001(3)
C21 0.023(3) 0.037(4) 0.032(3) -0.002(3) 0.008(3) 0.001(3)
C22 0.027(3) 0.038(4) 0.030(3) 0.000(3) 0.012(3) -0.001(3)
C23 0.025(3) 0.028(3) 0.026(3) 0.005(3) 0.007(2) 0.003(3)
C24 0.024(3) 0.047(4) 0.026(3) 0.001(3) 0.011(3) 0.002(3)
C25 0.026(3) 0.094(7) 0.028(4) 0.000(4) 0.009(3) 0.005(4)
C26 0.029(3) 0.067(6) 0.029(4) -0.005(4) 0.011(3) 0.004(4)
C27 0.030(3) 0.039(4) 0.024(3) 0.002(3) 0.012(3) 0.002(3)
C28 0.026(3) 0.041(4) 0.020(3) 0.002(3) 0.010(2) 0.005(3)
C29 0.027(3) 0.055(5) 0.031(3) -0.003(3) 0.013(3) 0.002(3)
C30 0.029(3) 0.061(5) 0.031(4) -0.001(3) 0.015(3) 0.000(3)
C31 0.029(3) 0.039(4) 0.022(3) 0.001(3) 0.009(2) 0.005(3)
C32 0.030(3) 0.036(4) 0.022(3) 0.005(3) 0.012(3) 0.004(3)
C33 0.024(3) 0.100(8) 0.024(3) -0.011(4) 0.006(3) -0.009(4)
C34 0.032(4) 0.086(7) 0.028(4) -0.011(4) 0.013(3) -0.005(4)
C35 0.038(4) 0.032(4) 0.030(3) -0.001(3) 0.017(3) -0.002(3)
C36 0.068(6) 0.034(4) 0.039(4) -0.004(3) 0.009(4) 0.009(4)
O5 0.029(2) 0.054(3) 0.022(2) 0.004(2) 0.0080(19) -0.001(2)
O6 0.034(3) 0.045(3) 0.023(2) 0.006(2) 0.0063(19) 0.007(2)
C37 0.023(3) 0.036(4) 0.032(3) 0.001(3) 0.006(3) 0.000(3)
C38 0.034(3) 0.036(4) 0.021(3) -0.001(3) 0.010(3) -0.003(3)
C39 0.031(3) 0.031(4) 0.032(3) 0.001(3) 0.009(3) 0.002(3)
C40 0.020(3) 0.036(4) 0.032(3) 0.003(3) 0.006(2) 0.000(3)
C41 0.025(3) 0.033(4) 0.030(3) -0.004(3) 0.009(3) 0.002(3)
C42 0.021(3) 0.046(4) 0.030(3) 0.002(3) 0.010(3) 0.000(3)
C43 0.025(3) 0.070(6) 0.026(3) 0.007(4) 0.004(3) 0.002(3)
C44 0.026(3) 0.050(5) 0.026(3) 0.000(3) 0.008(3) 0.001(3)
C45 0.025(3) 0.033(4) 0.026(3) -0.005(3) 0.008(2) -0.002(3)
C46 0.023(3) 0.034(4) 0.027(3) 0.002(3) 0.005(2) 0.001(3)
C47 0.019(3) 0.048(4) 0.034(4) 0.004(3) 0.005(3) 0.001(3)
C48 0.025(3) 0.041(4) 0.030(3) 0.007(3) 0.006(3) -0.003(3)
C49 0.022(3) 0.038(4) 0.025(3) -0.006(3) 0.005(2) -0.001(3)
C50 0.027(3) 0.030(3) 0.024(3) -0.002(3) 0.005(2) 0.007(3)
C51 0.032(4) 0.072(6) 0.027(4) 0.007(4) 0.006(3) -0.004(4)
C52 0.031(4) 0.058(5) 0.028(3) 0.001(3) 0.005(3) 0.001(3)
C53 0.025(3) 0.046(4) 0.021(3) -0.003(3) 0.003(2) 0.001(3)
C54 0.059(5) 0.026(4) 0.031(4) 0.000(3) 0.014(3) 0.004(3)
O7 0.026(2) 0.067(4) 0.029(3) -0.007(2) 0.008(2) -0.002(2)
O8 0.035(3) 0.057(4) 0.023(2) -0.010(2) 0.009(2) -0.005(2)
C55 0.024(3) 0.040(4) 0.026(3) -0.006(3) 0.006(2) -0.001(3)
C56 0.026(3) 0.033(4) 0.034(4) -0.006(3) 0.011(3) -0.007(3)
C57 0.027(3) 0.031(4) 0.036(4) -0.001(3) 0.014(3) -0.005(3)
C58 0.017(3) 0.030(3) 0.025(3) 0.001(2) 0.008(2) -0.002(2)
C59 0.027(3) 0.032(4) 0.029(3) -0.004(3) 0.010(3) -0.004(3)
C60 0.033(3) 0.045(4) 0.026(3) -0.004(3) 0.015(3) 0.003(3)
C61 0.023(3) 0.066(6) 0.029(3) -0.001(3) 0.010(3) -0.002(3)
C62 0.022(3) 0.060(5) 0.028(3) -0.005(3) 0.011(3) 0.001(3)
C63 0.021(3) 0.027(3) 0.025(3) 0.003(2) 0.006(2) 0.003(2)
C64 0.026(3) 0.026(3) 0.024(3) -0.002(2) 0.010(2) -0.004(2)
C65 0.029(3) 0.046(4) 0.024(3) -0.005(3) 0.008(3) -0.002(3)
C66 0.037(4) 0.047(4) 0.029(3) 0.001(3) 0.013(3) -0.002(3)
C67 0.027(3) 0.033(4) 0.021(3) 0.001(3) 0.006(2) -0.002(3)
C68 0.026(3) 0.025(3) 0.029(3) 0.000(3) 0.009(2) 0.001(3)
C69 0.027(3) 0.053(5) 0.027(3) -0.004(3) 0.008(3) -0.005(3)
C70 0.028(3) 0.052(5) 0.030(4) 0.000(3) 0.005(3) -0.004(3)
C71 0.034(3) 0.032(4) 0.021(3) -0.002(3) 0.006(3) 0.001(3)
C72 0.043(4) 0.029(4) 0.032(4) -0.004(3) 0.011(3) 0.004(3)
O9 0.035(3) 0.034(3) 0.038(3) -0.001(2) 0.007(2) 0.001(2)
N1 0.036(3) 0.042(4) 0.053(4) 0.005(3) 0.015(3) 0.008(3)
C73 0.031(3) 0.035(4) 0.030(4) 0.005(3) 0.004(3) 0.002(3)
C74 0.033(4) 0.035(4) 0.064(5) -0.004(4) 0.014(4) -0.001(3)
O10 0.036(3) 0.032(3) 0.041(3) 0.000(2) 0.018(2) -0.002(2)
N4 0.039(3) 0.035(4) 0.051(4) -0.001(3) 0.023(3) -0.001(3)
C79 0.042(4) 0.034(4) 0.032(4) 0.000(3) 0.016(3) 0.000(3)
C80 0.043(4) 0.045(5) 0.069(6) 0.008(4) 0.033(4) 0.001(4)
O11 0.048(3) 0.031(3) 0.049(3) 0.004(2) 0.025(3) 0.002(2)
N3 0.034(3) 0.036(4) 0.056(4) -0.003(3) 0.023(3) -0.003(3)
C77 0.032(3) 0.026(3) 0.033(4) -0.001(3) 0.013(3) -0.001(3)
C78 0.042(4) 0.048(5) 0.066(6) -0.007(4) 0.034(4) 0.000(4)
O12 0.036(3) 0.037(3) 0.037(3) 0.003(2) 0.004(2) 0.003(2)
N2 0.029(3) 0.034(3) 0.046(4) -0.005(3) 0.008(3) -0.008(3)
C75 0.029(3) 0.036(4) 0.026(3) 0.000(3) 0.005(3) 0.008(3)
C76 0.031(4) 0.033(4) 0.063(5) 0.006(4) 0.007(4) 0.002(3)

loop_
_atom_type_symbol
_atom_type_description
_atom_type_scat_dispersion_real
_atom_type_scat_dispersion_imag
_atom_type_scat_source
C C 0.0033 0.0016 'International Tables Vol C Tables 4.2.6.8 and 6.1.1.4'
H H 0.0000 0.0000 'International Tables Vol C Tables 4.2.6.8 and 6.1.1.4'
N N 0.0061 0.0033 'International Tables Vol C Tables 4.2.6.8 and 6.1.1.4'
O O 0.0106 0.0060 'International Tables Vol C Tables 4.2.6.8 and 6.1.1.4'

loop_
_geom_angle_atom_site_label_1
_geom_angle_atom_site_label_2
_geom_angle_atom_site_label_3
_geom_angle
_geom_angle_site_symmetry_1
_geom_angle_site_symmetry_3
C1 O1 H1 112.0 . .
C17 O2 H2 117.0 . .
O1 C1 C2 118.6(6) . .
O1 C1 C6 121.9(6) . .
C2 C1 C6 119.5(6) . .
C1 C2 H2A 120.9 . .
C1 C2 C3 118.1(6) . .
C3 C2 H2A 120.9 . .
C2 C3 H3 118.0 . .
C4 C3 C2 124.1(6) . .
C4 C3 H3 118.0 . .
C3 C4 C5 117.0(6) . .
C3 C4 C10 121.7(6) . .
C5 C4 C10 121.3(6) . .
C4 C5 C7 122.4(6) . .
C6 C5 C4 120.5(6) . .
C6 C5 C7 117.1(6) . .
C1 C6 H6 119.6 . .
C5 C6 C1 120.9(6) . .
C5 C6 H6 119.6 . .
C5 C7 H7A 109.1 . .
C5 C7 H7B 109.1 . .
H7A C7 H7B 107.8 . .
C8 C7 C5 112.6(6) . .
C8 C7 H7A 109.1 . .
C8 C7 H7B 109.1 . .
C7 C8 H8A 109.5 . .
C7 C8 H8B 109.5 . .
H8A C8 H8B 108.1 . .
C9 C8 C7 110.7(6) . .
C9 C8 H8A 109.5 . .
C9 C8 H8B 109.5 . .
C8 C9 H9 108.1 . .
C8 C9 C10 109.8(6) . .
C8 C9 C14 114.1(5) . .
C10 C9 H9 108.1 . .
C14 C9 H9 108.1 . .
C14 C9 C10 108.4(5) . .
C4 C10 C9 111.0(5) . .
C4 C10 H10 106.5 . .
C4 C10 C11 114.3(5) . .
C9 C10 H10 106.5 . .
C11 C10 C9 111.5(5) . .
C11 C10 H10 106.5 . .
C10 C11 H11A 109.1 . .
C10 C11 H11B 109.1 . .
H11A C11 H11B 107.8 . .
C12 C11 C10 112.7(6) . .
C12 C11 H11A 109.1 . .
C12 C11 H11B 109.1 . .
C11 C12 H12A 109.4 . .
C11 C12 H12B 109.4 . .
C11 C12 C13 111.3(5) . .
H12A C12 H12B 108.0 . .
C13 C12 H12A 109.4 . .
C13 C12 H12B 109.4 . .
C14 C13 C12 108.5(6) . .
C14 C13 C17 99.4(5) . .
C17 C13 C12 115.2(6) . .
C18 C13 C12 110.4(6) . .
C18 C13 C14 112.7(6) . .
C18 C13 C17 110.2(6) . .
C9 C14 C13 114.3(5) . .
C9 C14 H14 105.8 . .
C9 C14 C15 121.1(6) . .
C13 C14 H14 105.8 . .
C15 C14 C13 102.9(6) . .
C15 C14 H14 105.8 . .
C14 C15 H15A 110.9 . .
C14 C15 H15B 110.9 . .
C14 C15 C16 104.4(6) . .
H15A C15 H15B 108.9 . .
C16 C15 H15A 110.9 . .
C16 C15 H15B 110.9 . .
C15 C16 H16A 110.7 . .
C15 C16 H16B 110.7 . .
H16A C16 H16B 108.8 . .
C17 C16 C15 105.1(6) . .
C17 C16 H16A 110.7 . .
C17 C16 H16B 110.7 . .
O2 C17 C13 115.7(6) . .
O2 C17 C16 110.0(6) . .
O2 C17 H17 108.9 . .
C13 C17 H17 108.9 . .
C16 C17 C13 104.1(5) . .
C16 C17 H17 108.9 . .
C13 C18 H18A 109.5 . .
C13 C18 H18B 109.5 . .
C13 C18 H18C 109.5 . .
H18A C18 H18B 109.5 . .
H18A C18 H18C 109.5 . .
H18B C18 H18C 109.5 . .
C20 O3 H3A 119.5 . .
C35 O4 H4 102.7 . .
C20 C19 H19 119.5 . .
C24 C19 H19 119.5 . .
C24 C19 C20 121.0(6) . .
O3 C20 C19 123.1(6) . .
O3 C20 C21 118.2(6) . .
C21 C20 C19 118.8(6) . .
C20 C21 H21 120.0 . .
C20 C21 C22 120.0(6) . .
C22 C21 H21 120.0 . .
C21 C22 H22 118.9 . .
C23 C22 C21 122.2(6) . .
C23 C22 H22 118.9 . .
C22 C23 C24 117.4(6) . .
C22 C23 C28 122.6(6) . .
C24 C23 C28 119.8(6) . .
C19 C24 C23 120.3(6) . .
C19 C24 C25 117.4(6) . .
C23 C24 C25 122.2(6) . .
C24 C25 H25A 108.8 . .
C24 C25 H25B 108.8 . .
C24 C25 C26 113.8(6) . .
H25A C25 H25B 107.7 . .
C26 C25 H25A 108.8 . .
C26 C25 H25B 108.8 . .
C25 C26 H26A 108.9 . .
C25 C26 H26B 108.9 . .
C25 C26 C27 113.6(6) . .
H26A C26 H26B 107.7 . .
C27 C26 H26A 108.9 . .
C27 C26 H26B 108.9 . .
C26 C27 H27 109.1 . .
C26 C27 C28 108.8(6) . .
C28 C27 H27 109.1 . .
C32 C27 C26 111.9(6) . .
C32 C27 H27 109.1 . .
C32 C27 C28 108.8(5) . .
C23 C28 C27 113.1(5) . .
C23 C28 H28 105.2 . .
C23 C28 C29 114.2(5) . .
C27 C28 H28 105.2 . .
C27 C28 C29 112.9(6) . .
C29 C28 H28 105.2 . .
C28 C29 H29A 109.0 . .
C28 C29 H29B 109.0 . .
H29A C29 H29B 107.8 . .
C30 C29 C28 112.9(6) . .
C30 C29 H29A 109.0 . .
C30 C29 H29B 109.0 . .
C29 C30 H30A 109.3 . .
C29 C30 H30B 109.3 . .
H30A C30 H30B 107.9 . .
C31 C30 C29 111.8(6) . .
C31 C30 H30A 109.3 . .
C31 C30 H30B 109.3 . .
C30 C31 C32 110.0(6) . .
C30 C31 C35 115.4(6) . .
C30 C31 C36 109.2(6) . .
C32 C31 C35 97.9(5) . .
C32 C31 C36 113.5(6) . .
C36 C31 C35 110.5(6) . .
C27 C32 C31 113.8(5) . .
C27 C32 H32 106.0 . .
C27 C32 C33 120.3(6) . .
C31 C32 H32 106.0 . .
C31 C32 C33 103.7(6) . .
C33 C32 H32 106.0 . .
C32 C33 H33A 111.1 . .
C32 C33 H33B 111.1 . .
C32 C33 C34 103.3(6) . .
H33A C33 H33B 109.1 . .
C34 C33 H33A 111.1 . .
C34 C33 H33B 111.1 . .
C33 C34 H34A 110.6 . .
C33 C34 H34B 110.6 . .
H34A C34 H34B 108.8 . .
C35 C34 C33 105.5(6) . .
C35 C34 H34A 110.6 . .
C35 C34 H34B 110.6 . .
O4 C35 C31 115.8(6) . .
O4 C35 C34 111.0(6) . .
O4 C35 H35 108.6 . .
C31 C35 H35 108.6 . .
C34 C35 C31 104.0(6) . .
C34 C35 H35 108.6 . .
C31 C36 H36A 109.5 . .
C31 C36 H36B 109.5 . .
C31 C36 H36C 109.5 . .
H36A C36 H36B 109.5 . .
H36A C36 H36C 109.5 . .
H36B C36 H36C 109.5 . .
C38 O5 H5 104.5 . .
C53 O6 H6A 102.6 . .
C38 C37 H37 119.5 . .
C38 C37 C42 121.1(6) . .
C42 C37 H37 119.5 . .
C37 C38 O5 123.0(6) . .
C37 C38 C39 119.4(6) . .
C39 C38 O5 117.6(6) . .
C38 C39 H39 120.0 . .
C38 C39 C40 120.0(6) . .
C40 C39 H39 120.0 . .
C39 C40 H40 119.3 . .
C39 C40 C41 121.4(6) . .
C41 C40 H40 119.3 . .
C40 C41 C46 121.1(6) . .
C42 C41 C40 117.7(6) . .
C42 C41 C46 121.1(6) . .
C37 C42 C43 118.7(6) . .
C41 C42 C37 120.5(6) . .
C41 C42 C43 120.6(6) . .
C42 C43 H43A 108.4 . .
C42 C43 H43B 108.4 . .
H43A C43 H43B 107.5 . .
C44 C43 C42 115.3(6) . .
C44 C43 H43A 108.4 . .
C44 C43 H43B 108.4 . .
C43 C44 H44A 109.3 . .
C43 C44 H44B 109.3 . .
C43 C44 C45 111.6(6) . .
H44A C44 H44B 108.0 . .
C45 C44 H44A 109.3 . .
C45 C44 H44B 109.3 . .
C44 C45 H45 109.0 . .
C46 C45 C44 108.3(6) . .
C46 C45 H45 109.0 . .
C50 C45 C44 112.0(5) . .
C50 C45 H45 109.0 . .
C50 C45 C46 109.5(5) . .
C41 C46 C45 112.1(5) . .
C41 C46 H46 105.7 . .
C41 C46 C47 114.6(6) . .
C45 C46 H46 105.7 . .
C45 C46 C47 112.3(6) . .
C47 C46 H46 105.7 . .
C46 C47 H47A 109.1 . .
C46 C47 H47B 109.1 . .
H47A C47 H47B 107.8 . .
C48 C47 C46 112.5(6) . .
C48 C47 H47A 109.1 . .
C48 C47 H47B 109.1 . .
C47 C48 H48A 109.3 . .
C47 C48 H48B 109.3 . .
H48A C48 H48B 107.9 . .
C49 C48 C47 111.7(6) . .
C49 C48 H48A 109.3 . .
C49 C48 H48B 109.3 . .
C48 C49 C50 109.5(6) . .
C48 C49 C53 116.8(6) . .
C48 C49 C54 110.8(6) . .
C50 C49 C54 111.6(6) . .
C53 C49 C50 99.5(5) . .
C53 C49 C54 108.2(6) . .
C45 C50 C49 113.5(5) . .
C45 C50 H50 105.7 . .
C45 C50 C51 120.7(6) . .
C49 C50 H50 105.7 . .
C51 C50 C49 104.4(6) . .
C51 C50 H50 105.7 . .
C50 C51 H51A 110.9 . .
C50 C51 H51B 110.9 . .
C50 C51 C52 104.4(6) . .
H51A C51 H51B 108.9 . .
C52 C51 H51A 110.9 . .
C52 C51 H51B 110.9 . .
C51 C52 H52A 110.8 . .
C51 C52 H52B 110.8 . .
H52A C52 H52B 108.9 . .
C53 C52 C51 104.5(6) . .
C53 C52 H52A 110.8 . .
C53 C52 H52B 110.8 . .
O6 C53 C49 116.9(6) . .
O6 C53 C52 108.7(6) . .
O6 C53 H53 108.5 . .
C49 C53 C52 105.5(5) . .
C49 C53 H53 108.5 . .
C52 C53 H53 108.5 . .
C49 C54 H54A 109.5 . .
C49 C54 H54B 109.5 . .
C49 C54 H54C 109.5 . .
H54A C54 H54B 109.5 . .
H54A C54 H54C 109.5 . .
H54B C54 H54C 109.5 . .
C55 O7 H7 116.0 . .
C71 O8 H8 108.5 . .
O7 C55 C56 118.3(6) . .
O7 C55 C60 122.6(6) . .
C60 C55 C56 119.0(6) . .
C55 C56 H56 120.1 . .
C57 C56 C55 119.7(6) . .
C57 C56 H56 120.1 . .
C56 C57 H57 118.7 . .
C56 C57 C58 122.5(6) . .
C58 C57 H57 118.7 . .
C57 C58 C64 121.6(5) . .
C59 C58 C57 116.6(6) . .
C59 C58 C64 121.8(5) . .
C58 C59 C61 122.0(6) . .
C60 C59 C58 120.6(6) . .
C60 C59 C61 117.3(6) . .
C55 C60 H60 119.3 . .
C59 C60 C55 121.4(6) . .
C59 C60 H60 119.3 . .
C59 C61 H61A 109.2 . .
C59 C61 H61B 109.2 . .
C59 C61 C62 112.2(6) . .
H61A C61 H61B 107.9 . .
C62 C61 H61A 109.2 . .
C62 C61 H61B 109.2 . .
C61 C62 H62A 109.8 . .
C61 C62 H62B 109.8 . .
H62A C62 H62B 108.3 . .
C63 C62 C61 109.3(5) . .
C63 C62 H62A 109.8 . .
C63 C62 H62B 109.8 . .
C62 C63 H63 108.2 . .
C62 C63 C64 109.0(5) . .
C62 C63 C68 114.3(5) . .
C64 C63 H63 108.2 . .
C68 C63 H63 108.2 . .
C68 C63 C64 108.6(5) . .
C58 C64 C63 111.1(5) . .
C58 C64 H64 106.8 . .
C58 C64 C65 113.7(5) . .
C63 C64 H64 106.8 . .
C65 C64 C63 111.4(5) . .
C65 C64 H64 106.8 . .
C64 C65 H65A 109.2 . .
C64 C65 H65B 109.2 . .
C64 C65 C66 112.0(6) . .
H65A C65 H65B 107.9 . .
C66 C65 H65A 109.2 . .
C66 C65 H65B 109.2 . .
C65 C66 H66A 109.1 . .
C65 C66 H66B 109.1 . .
H66A C66 H66B 107.9 . .
C67 C66 C65 112.3(6) . .
C67 C66 H66A 109.1 . .
C67 C66 H66B 109.1 . .
C66 C67 C68 108.3(6) . .
C66 C67 C72 111.1(6) . .
C68 C67 C72 112.2(6) . .
C71 C67 C66 117.3(6) . .
C71 C67 C68 99.5(5) . .
C71 C67 C72 108.0(6) . .
C63 C68 C67 113.1(5) . .
C63 C68 H68 106.3 . .
C63 C68 C69 119.2(6) . .
C67 C68 H68 106.3 . .
C67 C68 C69 104.7(5) . .
C69 C68 H68 106.3 . .
C68 C69 H69A 111.2 . .
C68 C69 H69B 111.1 . .
C68 C69 C70 103.1(6) . .
H69A C69 H69B 109.1 . .
C70 C69 H69A 111.1 . .
C70 C69 H69B 111.1 . .
C69 C70 H70A 110.6 . .
C69 C70 H70B 110.6 . .
H70A C70 H70B 108.8 . .
C71 C70 C69 105.6(5) . .
C71 C70 H70A 110.6 . .
C71 C70 H70B 110.6 . .
O8 C71 C67 116.9(6) . .
O8 C71 C70 108.8(6) . .
O8 C71 H71 108.3 . .
C67 C71 C70 106.0(5) . .
C67 C71 H71 108.3 . .
C70 C71 H71 108.3 . .
C67 C72 H72A 109.5 . .
C67 C72 H72B 109.5 . .
C67 C72 H72C 109.5 . .
H72A C72 H72B 109.5 . .
H72A C72 H72C 109.5 . .
H72B C72 H72C 109.5 . .
H1A N1 H1B 120.0 . .
C73 N1 H1A 119.9 . .
C73 N1 H1B 120.1 . .
O9 C73 N1 122.9(7) . .
O9 C73 C74 120.5(7) . .
N1 C73 C74 116.6(7) . .
C73 C74 H74A 109.5 . .
C73 C74 H74B 109.5 . .
C73 C74 H74C 109.5 . .
H74A C74 H74B 109.5 . .
H74A C74 H74C 109.5 . .
H74B C74 H74C 109.5 . .
H4A N4 H4B 120.0 . .
C79 N4 H4A 119.9 . .
C79 N4 H4B 120.1 . .
O10 C79 N4 122.0(7) . .
O10 C79 C80 120.1(7) . .
N4 C79 C80 117.9(7) . .
C79 C80 H80A 109.5 . .
C79 C80 H80B 109.5 . .
C79 C80 H80C 109.5 . .
H80A C80 H80B 109.5 . .
H80A C80 H80C 109.5 . .
H80B C80 H80C 109.5 . .
H3B N3 H3C 124.0 . .
C77 N3 H3B 112.5 . .
C77 N3 H3C 113.9 . .
O11 C77 N3 123.0(7) . .
O11 C77 C78 120.8(7) . .
N3 C77 C78 116.2(7) . .
C77 C78 H78A 109.5 . .
C77 C78 H78B 109.5 . .
C77 C78 H78C 109.5 . .
H78A C78 H78B 109.5 . .
H78A C78 H78C 109.5 . .
H78B C78 H78C 109.5 . .
H2B N2 H2C 114.1 . .
C75 N2 H2B 120.7 . .
C75 N2 H2C 124.8 . .
O12 C75 N2 122.7(6) . .
O12 C75 C76 119.7(7) . .
N2 C75 C76 117.5(6) . .
C75 C76 H76A 109.5 . .
C75 C76 H76B 109.5 . .
C75 C76 H76C 109.5 . .
H76A C76 H76B 109.5 . .
H76A C76 H76C 109.5 . .
H76B C76 H76C 109.5 . .

loop_
_geom_bond_atom_site_label_1
_geom_bond_atom_site_label_2
_geom_bond_distance
_geom_bond_site_symmetry_2
O1 H1 0.8400 .
O1 C1 1.365(7) .
O2 H2 0.8403 .
O2 C17 1.422(8) .
C1 C2 1.387(9) .
C1 C6 1.403(9) .
C2 H2A 0.9500 .
C2 C3 1.388(9) .
C3 H3 0.9500 .
C3 C4 1.388(9) .
C4 C5 1.396(9) .
C4 C10 1.521(9) .
C5 C6 1.394(9) .
C5 C7 1.519(9) .
C6 H6 0.9500 .
C7 H7A 0.9900 .
C7 H7B 0.9900 .
C7 C8 1.519(9) .
C8 H8A 0.9900 .
C8 H8B 0.9900 .
C8 C9 1.506(9) .
C9 H9 1.0000 .
C9 C10 1.544(9) .
C9 C14 1.516(8) .
C10 H10 1.0000 .
C10 C11 1.534(9) .
C11 H11A 0.9900 .
C11 H11B 0.9900 .
C11 C12 1.527(9) .
C12 H12A 0.9900 .
C12 H12B 0.9900 .
C12 C13 1.547(9) .
C13 C14 1.533(9) .
C13 C17 1.541(9) .
C13 C18 1.513(11) .
C14 H14 1.0000 .
C14 C15 1.531(10) .
C15 H15A 0.9900 .
C15 H15B 0.9900 .
C15 C16 1.564(10) .
C16 H16A 0.9900 .
C16 H16B 0.9900 .
C16 C17 1.525(9) .
C17 H17 1.0000 .
C18 H18A 0.9800 .
C18 H18B 0.9800 .
C18 H18C 0.9800 .
O3 H3A 0.8399 .
O3 C20 1.362(8) .
O4 H4 0.8400 .
O4 C35 1.425(8) .
C19 H19 0.9500 .
C19 C20 1.392(9) .
C19 C24 1.390(9) .
C20 C21 1.378(9) .
C21 H21 0.9500 .
C21 C22 1.391(9) .
C22 H22 0.9500 .
C22 C23 1.383(9) .
C23 C24 1.404(9) .
C23 C28 1.511(8) .
C24 C25 1.518(9) .
C25 H25A 0.9900 .
C25 H25B 0.9900 .
C25 C26 1.523(10) .
C26 H26A 0.9900 .
C26 H26B 0.9900 .
C26 C27 1.526(9) .
C27 H27 1.0000 .
C27 C28 1.532(9) .
C27 C32 1.506(8) .
C28 H28 1.0000 .
C28 C29 1.533(9) .
C29 H29A 0.9900 .
C29 H29B 0.9900 .
C29 C30 1.530(9) .
C30 H30A 0.9900 .
C30 H30B 0.9900 .
C30 C31 1.519(9) .
C31 C32 1.534(9) .
C31 C35 1.541(9) .
C31 C36 1.536(11) .
C32 H32 1.0000 .
C32 C33 1.538(9) .
C33 H33A 0.9900 .
C33 H33B 0.9900 .
C33 C34 1.557(10) .
C34 H34A 0.9900 .
C34 H34B 0.9900 .
C34 C35 1.524(9) .
C35 H35 1.0000 .
C36 H36A 0.9800 .
C36 H36B 0.9800 .
C36 H36C 0.9800 .
O5 H5 0.8399 .
O5 C38 1.385(8) .
O6 H6A 0.8398 .
O6 C53 1.428(8) .
C37 H37 0.9500 .
C37 C38 1.367(9) .
C37 C42 1.397(9) .
C38 C39 1.383(9) .
C39 H39 0.9500 .
C39 C40 1.390(9) .
C40 H40 0.9500 .
C40 C41 1.396(8) .
C41 C42 1.391(9) .
C41 C46 1.519(9) .
C42 C43 1.520(9) .
C43 H43A 0.9900 .
C43 H43B 0.9900 .
C43 C44 1.512(9) .
C44 H44A 0.9900 .
C44 H44B 0.9900 .
C44 C45 1.550(9) .
C45 H45 1.0000 .
C45 C46 1.524(8) .
C45 C50 1.521(8) .
C46 H46 1.0000 .
C46 C47 1.530(9) .
C47 H47A 0.9900 .
C47 H47B 0.9900 .
C47 C48 1.521(9) .
C48 H48A 0.9900 .
C48 H48B 0.9900 .
C48 C49 1.505(9) .
C49 C50 1.530(9) .
C49 C53 1.522(9) .
C49 C54 1.541(10) .
C50 H50 1.0000 .
C50 C51 1.528(10) .
C51 H51A 0.9900 .
C51 H51B 0.9900 .
C51 C52 1.554(10) .
C52 H52A 0.9900 .
C52 H52B 0.9900 .
C52 C53 1.549(9) .
C53 H53 1.0000 .
C54 H54A 0.9800 .
C54 H54B 0.9800 .
C54 H54C 0.9800 .
O7 H7 0.8403 .
O7 C55 1.374(8) .
O8 H8 0.8398 .
O8 C71 1.438(8) .
C55 C56 1.389(9) .
C55 C60 1.387(9) .
C56 H56 0.9500 .
C56 C57 1.368(9) .
C57 H57 0.9500 .
C57 C58 1.413(8) .
C58 C59 1.404(8) .
C58 C64 1.517(8) .
C59 C60 1.380(9) .
C59 C61 1.529(9) .
C60 H60 0.9500 .
C61 H61A 0.9900 .
C61 H61B 0.9900 .
C61 C62 1.537(9) .
C62 H62A 0.9900 .
C62 H62B 0.9900 .
C62 C63 1.523(8) .
C63 H63 1.0000 .
C63 C64 1.551(8) .
C63 C68 1.526(8) .
C64 H64 1.0000 .
C64 C65 1.535(8) .
C65 H65A 0.9900 .
C65 H65B 0.9900 .
C65 C66 1.539(9) .
C66 H66A 0.9900 .
C66 H66B 0.9900 .
C66 C67 1.519(9) .
C67 C68 1.536(9) .
C67 C71 1.516(8) .
C67 C72 1.555(10) .
C68 H68 1.0000 .
C68 C69 1.539(9) .
C69 H69A 0.9900 .
C69 H69B 0.9900 .
C69 C70 1.555(9) .
C70 H70A 0.9900 .
C70 H70B 0.9900 .
C70 C71 1.545(10) .
C71 H71 1.0000 .
C72 H72A 0.9800 .
C72 H72B 0.9800 .
C72 H72C 0.9800 .
O9 C73 1.215(9) .
N1 H1A 0.8498 .
N1 H1B 0.8500 .
N1 C73 1.341(10) .
C73 C74 1.507(10) .
C74 H74A 0.9800 .
C74 H74B 0.9800 .
C74 H74C 0.9800 .
O10 C79 1.266(9) .
N4 H4A 0.8798 .
N4 H4B 0.8801 .
N4 C79 1.309(10) .
C79 C80 1.497(10) .
C80 H80A 0.9800 .
C80 H80B 0.9800 .
C80 H80C 0.9800 .
O11 C77 1.238(8) .
N3 H3B 0.8502 .
N3 H3C 0.8499 .
N3 C77 1.315(9) .
C77 C78 1.500(9) .
C78 H78A 0.9800 .
C78 H78B 0.9800 .
C78 H78C 0.9800 .
O12 C75 1.246(8) .
N2 H2B 0.8499 .
N2 H2C 0.8498 .
N2 C75 1.314(9) .
C75 C76 1.488(9) .
C76 H76A 0.9800 .
C76 H76B 0.9800 .
C76 H76C 0.9800 .

loop_
_geom_torsion_atom_site_label_1
_geom_torsion_atom_site_label_2
_geom_torsion_atom_site_label_3
_geom_torsion_atom_site_label_4
_geom_torsion
_geom_torsion_site_symmetry_1
_geom_torsion_site_symmetry_2
_geom_torsion_site_symmetry_3
_geom_torsion_site_symmetry_4
O1 C1 C2 C3 177.7(6) . . . .
O1 C1 C6 C5 -178.9(7) . . . .
C1 C2 C3 C4 1.5(11) . . . .
C2 C1 C6 C5 -0.3(11) . . . .
C2 C3 C4 C5 -0.6(10) . . . .
C2 C3 C4 C10 179.7(6) . . . .
C3 C4 C5 C6 -0.7(10) . . . .
C3 C4 C5 C7 -178.3(7) . . . .
C3 C4 C10 C9 159.5(6) . . . .
C3 C4 C10 C11 32.4(9) . . . .
C4 C5 C6 C1 1.2(11) . . . .
C4 C5 C7 C8 -13.5(12) . . . .
C4 C10 C11 C12 -178.3(6) . . . .
C5 C4 C10 C9 -20.2(9) . . . .
C5 C4 C10 C11 -147.3(7) . . . .
C5 C7 C8 C9 45.2(11) . . . .
C6 C1 C2 C3 -1.0(11) . . . .
C6 C5 C7 C8 168.8(8) . . . .
C7 C5 C6 C1 178.9(7) . . . .
C7 C8 C9 C10 -65.6(9) . . . .
C7 C8 C9 C14 172.6(7) . . . .
C8 C9 C10 C4 51.5(8) . . . .
C8 C9 C10 C11 -179.9(6) . . . .
C8 C9 C14 C13 -179.0(7) . . . .
C8 C9 C14 C15 -55.0(10) . . . .
C9 C10 C11 C12 54.8(8) . . . .
C9 C14 C15 C16 -162.2(7) . . . .
C10 C4 C5 C6 179.0(6) . . . .
C10 C4 C5 C7 1.4(11) . . . .
C10 C9 C14 C13 58.4(8) . . . .
C10 C9 C14 C15 -177.7(7) . . . .
C10 C11 C12 C13 -54.5(8) . . . .
C11 C12 C13 C14 54.2(8) . . . .
C11 C12 C13 C17 164.5(6) . . . .
C11 C12 C13 C18 -69.9(8) . . . .
C12 C13 C14 C9 -58.3(8) . . . .
C12 C13 C14 C15 168.5(6) . . . .
C12 C13 C17 O2 78.8(8) . . . .
C12 C13 C17 C16 -160.4(7) . . . .
C13 C14 C15 C16 -33.1(9) . . . .
C14 C9 C10 C4 176.7(5) . . . .
C14 C9 C10 C11 -54.7(7) . . . .
C14 C13 C17 O2 -165.5(6) . . . .
C14 C13 C17 C16 -44.7(7) . . . .
C14 C15 C16 C17 5.1(10) . . . .
C15 C16 C17 O2 149.3(7) . . . .
C15 C16 C17 C13 24.7(9) . . . .
C17 C13 C14 C9 -179.0(6) . . . .
C17 C13 C14 C15 47.8(7) . . . .
C18 C13 C14 C9 64.3(8) . . . .
C18 C13 C14 C15 -68.9(8) . . . .
C18 C13 C17 O2 -47.0(8) . . . .
C18 C13 C17 C16 73.9(8) . . . .
O3 C20 C21 C22 -174.4(7) . . . .
C19 C20 C21 C22 4.8(11) . . . .
C19 C24 C25 C26 167.2(8) . . . .
C20 C19 C24 C23 -2.6(11) . . . .
C20 C19 C24 C25 174.3(8) . . . .
C20 C21 C22 C23 -3.6(11) . . . .
C21 C22 C23 C24 -0.8(11) . . . .
C21 C22 C23 C28 174.1(7) . . . .
C22 C23 C24 C19 3.8(11) . . . .
C22 C23 C24 C25 -173.0(8) . . . .
C22 C23 C28 C27 154.1(7) . . . .
C22 C23 C28 C29 23.2(10) . . . .
C23 C24 C25 C26 -15.9(12) . . . .
C23 C28 C29 C30 -177.3(6) . . . .
C24 C19 C20 O3 177.4(7) . . . .
C24 C19 C20 C21 -1.8(11) . . . .
C24 C23 C28 C27 -31.2(9) . . . .
C24 C23 C28 C29 -162.1(7) . . . .
C24 C25 C26 C27 39.7(11) . . . .
C25 C26 C27 C28 -58.7(9) . . . .
C25 C26 C27 C32 -178.9(7) . . . .
C26 C27 C28 C23 53.2(8) . . . .
C26 C27 C28 C29 -175.3(6) . . . .
C26 C27 C32 C31 177.4(6) . . . .
C26 C27 C32 C33 -58.8(10) . . . .
C27 C28 C29 C30 51.7(9) . . . .
C27 C32 C33 C34 -161.6(7) . . . .
C28 C23 C24 C19 -171.2(7) . . . .
C28 C23 C24 C25 12.1(11) . . . .
C28 C27 C32 C31 57.2(8) . . . .
C28 C27 C32 C33 -179.0(7) . . . .
C28 C29 C30 C31 -51.2(9) . . . .
C29 C30 C31 C32 52.9(8) . . . .
C29 C30 C31 C35 162.6(6) . . . .
C29 C30 C31 C36 -72.3(8) . . . .
C30 C31 C32 C27 -57.9(8) . . . .
C30 C31 C32 C33 169.7(6) . . . .
C30 C31 C35 O4 75.0(8) . . . .
C30 C31 C35 C34 -162.9(7) . . . .
C31 C32 C33 C34 -33.1(9) . . . .
C32 C27 C28 C23 175.3(6) . . . .
C32 C27 C28 C29 -53.2(8) . . . .
C32 C31 C35 O4 -168.3(6) . . . .
C32 C31 C35 C34 -46.3(7) . . . .
C32 C33 C34 C35 3.7(10) . . . .
C33 C34 C35 O4 152.0(7) . . . .
C33 C34 C35 C31 26.8(9) . . . .
C35 C31 C32 C27 -178.8(6) . . . .
C35 C31 C32 C33 48.9(7) . . . .
C36 C31 C32 C27 64.8(8) . . . .
C36 C31 C32 C33 -67.6(8) . . . .
C36 C31 C35 O4 -49.5(8) . . . .
C36 C31 C35 C34 72.5(8) . . . .
O5 C38 C39 C40 -175.4(6) . . . .
C37 C38 C39 C40 2.0(11) . . . .
C37 C42 C43 C44 168.9(7) . . . .
C38 C37 C42 C41 -0.5(11) . . . .
C38 C37 C42 C43 175.0(7) . . . .
C38 C39 C40 C41 -0.7(11) . . . .
C39 C40 C41 C42 -1.1(11) . . . .
C39 C40 C41 C46 174.8(7) . . . .
C40 C41 C42 C37 1.7(11) . . . .
C40 C41 C42 C43 -173.7(7) . . . .
C40 C41 C46 C45 153.3(7) . . . .
C40 C41 C46 C47 23.8(10) . . . .
C41 C42 C43 C44 -15.6(11) . . . .
C41 C46 C47 C48 -178.0(6) . . . .
C42 C37 C38 O5 175.8(7) . . . .
C42 C37 C38 C39 -1.4(11) . . . .
C42 C41 C46 C45 -31.0(9) . . . .
C42 C41 C46 C47 -160.5(7) . . . .
C42 C43 C44 C45 41.0(10) . . . .
C43 C44 C45 C46 -60.8(8) . . . .
C43 C44 C45 C50 178.4(6) . . . .
C44 C45 C46 C41 54.6(7) . . . .
C44 C45 C46 C47 -174.7(6) . . . .
C44 C45 C50 C49 176.1(6) . . . .
C44 C45 C50 C51 -59.0(9) . . . .
C45 C46 C47 C48 52.6(8) . . . .
C45 C50 C51 C52 -161.8(6) . . . .
C46 C41 C42 C37 -174.2(7) . . . .
C46 C41 C42 C43 10.4(11) . . . .
C46 C45 C50 C49 55.9(8) . . . .
C46 C45 C50 C51 -179.1(7) . . . .
C46 C47 C48 C49 -54.1(9) . . . .
C47 C48 C49 C50 55.3(8) . . . .
C47 C48 C49 C53 167.4(6) . . . .
C47 C48 C49 C54 -68.2(8) . . . .
C48 C49 C50 C45 -57.7(8) . . . .
C48 C49 C50 C51 168.9(6) . . . .
C48 C49 C53 O6 79.8(8) . . . .
C48 C49 C53 C52 -159.4(6) . . . .
C49 C50 C51 C52 -32.7(8) . . . .
C50 C45 C46 C41 177.0(6) . . . .
C50 C45 C46 C47 -52.3(8) . . . .
C50 C49 C53 O6 -162.6(6) . . . .
C50 C49 C53 C52 -41.7(7) . . . .
C50 C51 C52 C53 6.3(9) . . . .
C51 C52 C53 O6 148.5(6) . . . .
C51 C52 C53 C49 22.4(8) . . . .
C53 C49 C50 C45 179.3(6) . . . .
C53 C49 C50 C51 45.9(7) . . . .
C54 C49 C50 C45 65.3(8) . . . .
C54 C49 C50 C51 -68.1(7) . . . .
C54 C49 C53 O6 -46.0(8) . . . .
C54 C49 C53 C52 74.9(7) . . . .
O7 C55 C56 C57 174.6(7) . . . .
O7 C55 C60 C59 -176.5(7) . . . .
C55 C56 C57 C58 1.8(11) . . . .
C56 C55 C60 C59 0.8(11) . . . .
C56 C57 C58 C59 1.3(10) . . . .
C56 C57 C58 C64 -179.2(6) . . . .
C57 C58 C59 C60 -3.4(10) . . . .
C57 C58 C59 C61 179.4(7) . . . .
C57 C58 C64 C63 161.6(6) . . . .
C57 C58 C64 C65 35.1(9) . . . .
C58 C59 C60 C55 2.4(11) . . . .
C58 C59 C61 C62 -14.2(10) . . . .
C58 C64 C65 C66 179.7(6) . . . .
C59 C58 C64 C63 -19.0(9) . . . .
C59 C58 C64 C65 -145.5(7) . . . .
C59 C61 C62 C63 47.4(9) . . . .
C60 C55 C56 C57 -2.9(11) . . . .
C60 C59 C61 C62 168.5(7) . . . .
C61 C59 C60 C55 179.7(7) . . . .
C61 C62 C63 C64 -67.8(8) . . . .
C61 C62 C63 C68 170.4(6) . . . .
C62 C63 C64 C58 52.2(7) . . . .
C62 C63 C64 C65 -180.0(6) . . . .
C62 C63 C68 C67 -178.8(6) . . . .
C62 C63 C68 C69 -55.1(9) . . . .
C63 C64 C65 C66 53.3(8) . . . .
C63 C68 C69 C70 -161.8(6) . . . .
C64 C58 C59 C60 177.1(6) . . . .
C64 C58 C59 C61 -0.1(11) . . . .
C64 C63 C68 C67 59.2(7) . . . .
C64 C63 C68 C69 -177.2(6) . . . .
C64 C65 C66 C67 -54.4(8) . . . .
C65 C66 C67 C68 55.6(8) . . . .
C65 C66 C67 C71 167.1(6) . . . .
C65 C66 C67 C72 -68.1(8) . . . .
C66 C67 C68 C63 -59.6(7) . . . .
C66 C67 C68 C69 169.1(6) . . . .
C66 C67 C71 O8 82.2(8) . . . .
C66 C67 C71 C70 -156.4(6) . . . .
C67 C68 C69 C70 -34.2(7) . . . .
C68 C63 C64 C58 177.4(5) . . . .
C68 C63 C64 C65 -54.8(7) . . . .
C68 C67 C71 O8 -161.3(6) . . . .
C68 C67 C71 C70 -40.0(7) . . . .
C68 C69 C70 C71 8.8(8) . . . .
C69 C70 C71 O8 146.3(6) . . . .
C69 C70 C71 C67 19.8(8) . . . .
C71 C67 C68 C63 177.4(5) . . . .
C71 C67 C68 C69 46.0(7) . . . .
C72 C67 C68 C63 63.4(7) . . . .
C72 C67 C68 C69 -67.9(7) . . . .
C72 C67 C71 O8 -44.1(8) . . . .
C72 C67 C71 C70 77.2(7) . . . .
